data_1553099
loop_
_publ_author_name
'Arena, Giada'
'Cini, Elena'
'Petricci, Elena'
'Randino, Rosario'
'Taddei, Maurizio'

_publ_section_title
;
 A highly stereo-controlled protocol to prepare pipecolic acids based on
 Heck and cyclohydrocarbonylation reactions
;
_journal_issue 5
_journal_name_full 'Organic Chemistry Frontiers'
_journal_page_first 526
_journal_paper_doi 10.1039/C5QO00025D
_journal_volume 2
_journal_year 2015
_chemical_absolute_configuration rm
_chemical_formula_moiety 'C25 H29 N O3'
_chemical_formula_sum 'C25 H29 N O3'
_chemical_formula_weight 391.49
_chemical_name_systematic
;
tert-Butyl (1R,2S,3R,6R,7S,9S)-6-phenyl-8-oxa-2-
azatetracyclo[7.7.0.02,7.011,16]hexadeca-11(16),12,14-
triene-3-carboxylate
;
_space_group_crystal_system orthorhombic
_space_group_IT_number 19
_space_group_name_Hall 'P 2ac 2ab'
_space_group_name_H-M_alt 'P 21 21 21'
_atom_sites_solution_hydrogens geom
_audit_creation_method SHELXL-2013
_audit_update_record
;
2015-01-23 deposited with the CCDC.
2015-03-09 downloaded from the CCDC.
;
_cell_angle_alpha 90
_cell_angle_beta 90
_cell_angle_gamma 90
_cell_formula_units_Z 4
_cell_length_a 5.5720(4)
_cell_length_b 15.4800(10)
_cell_length_c 25.4858(16)
_cell_measurement_reflns_used 1891
_cell_measurement_temperature 293(2)
_cell_measurement_theta_max 29.0851
_cell_measurement_theta_min 2.3926
_cell_volume 2198.3(3)
_computing_cell_refinement
;
CrysAlisPro, Oxford Diffraction Ltd.,
Version 1.171.33.42 (release 29-05-2009 CrysAlis171 .NET)
(compiled May 29 2009,17:40:42)
;
_computing_data_collection
;
CrysAlisPro, Oxford Diffraction Ltd.,
Version 1.171.33.42 (release 29-05-2009 CrysAlis171 .NET)
(compiled May 29 2009,17:40:42)
;
_computing_data_reduction
;
CrysAlisPro, Oxford Diffraction Ltd.,
Version 1.171.33.42 (release 29-05-2009 CrysAlis171 .NET)
(compiled May 29 2009,17:40:42)
;
_computing_molecular_graphics 'Ortep-3 for Windows (Farrugia, 1997)'
_computing_publication_material 'WinGX publication routines (Farrugia, 1999)'
_computing_structure_refinement 'SHELXL-2013 (Sheldrick, 2013)'
_diffrn_ambient_temperature 293(2)
_diffrn_measured_fraction_theta_full 0.997
_diffrn_measured_fraction_theta_max 0.877
_diffrn_measurement_device_type 'Xcalibur, Sapphire3'
_diffrn_measurement_method '\w scans'
_diffrn_radiation_monochromator graphite
_diffrn_radiation_source 'fine-focus sealed tube'
_diffrn_radiation_type MoK\a
_diffrn_radiation_wavelength 0.71073
_diffrn_reflns_av_R_equivalents 0.0297
_diffrn_reflns_av_unetI/netI 0.1575
_diffrn_reflns_Laue_measured_fraction_full 0.997
_diffrn_reflns_Laue_measured_fraction_max 0.877
_diffrn_reflns_limit_h_max 7
_diffrn_reflns_limit_h_min -4
_diffrn_reflns_limit_k_max 20
_diffrn_reflns_limit_k_min -11
_diffrn_reflns_limit_l_max 34
_diffrn_reflns_limit_l_min -34
_diffrn_reflns_number 8096
_diffrn_reflns_point_group_measured_fraction_full 0.998
_diffrn_reflns_point_group_measured_fraction_max 0.839
_diffrn_reflns_theta_full 25.242
_diffrn_reflns_theta_max 29.149
_diffrn_reflns_theta_min 2.632
_exptl_absorpt_coefficient_mu 0.077
_exptl_crystal_density_diffrn 1.183
_exptl_crystal_F_000 840
_refine_diff_density_max 0.087
_refine_diff_density_min -0.096
_refine_diff_density_rms 0.022
_refine_ls_abs_structure_details
;
 Flack x determined using 535 quotients [(I+)-(I-)]/[(I+)+(I-)]
 (Parsons and Flack (2004), Acta Cryst. A60, s61).
;
_refine_ls_abs_structure_Flack 0.2(10)
_refine_ls_extinction_method none
_refine_ls_goodness_of_fit_ref 0.690
_refine_ls_hydrogen_treatment constr
_refine_ls_matrix_type full
_refine_ls_number_parameters 265
_refine_ls_number_reflns 4981
_refine_ls_number_restraints 0
_refine_ls_restrained_S_all 0.690
_refine_ls_R_factor_all 0.1451
_refine_ls_R_factor_gt 0.0382
_refine_ls_shift/su_max 0.000
_refine_ls_shift/su_mean 0.000
_refine_ls_structure_factor_coef Fsqd
_refine_ls_weighting_details 'w=1/[\s^2^(Fo^2^)+(0.0150P)^2^] where P=(Fo^2^+2Fc^2^)/3'
_refine_ls_weighting_scheme calc
_refine_ls_wR_factor_gt 0.0484
_refine_ls_wR_factor_ref 0.0582
_reflns_Friedel_coverage 0.665
_reflns_Friedel_fraction_full 0.999
_reflns_Friedel_fraction_max 0.787
_reflns_number_gt 1870
_reflns_number_total 4981
_reflns_threshold_expression 'I > 2\s(I)'
_cod_data_source_file c5qo00025d2.cif
_cod_data_source_block shelx
_cod_database_code 1553099
_shelx_space_group_comment
;
The symmetry employed for this shelxl refinement is uniquely defined
by the following loop, which should always be used as a source of
symmetry information in preference to the above space-group names.
They are only intended as comments.
;

loop_
_space_group_symop_operation_xyz
'x, y, z'
'-x+1/2, -y, z+1/2'
'x+1/2, -y+1/2, -z'
'-x, y+1/2, -z+1/2'

loop_
_atom_site_label
_atom_site_type_symbol
_atom_site_fract_x
_atom_site_fract_y
_atom_site_fract_z
_atom_site_U_iso_or_equiv
_atom_site_adp_type
_atom_site_occupancy
_atom_site_site_symmetry_order
_atom_site_calc_flag
_atom_site_refinement_flags_posn
_atom_site_refinement_flags_adp
C1 C 0.1347(5) 0.00491(17) 0.44897(9) 0.0477(7) Uani 1 1 d . .
H1 H 0.0847 0.0649 0.4546 0.057 Uiso 1 1 calc R U
N2 N 0.3146(4) -0.00136(14) 0.40675(8) 0.0430(6) Uani 1 1 d . .
C3 C 0.3078(5) 0.07469(16) 0.37227(10) 0.0513(8) Uani 1 1 d . .
H3 H 0.1404 0.0897 0.3647 0.062 Uiso 1 1 calc R U
C4 C 0.4388(6) 0.05744(16) 0.32118(9) 0.0669(9) Uani 1 1 d . .
H4A H 0.6074 0.0471 0.3283 0.080 Uiso 1 1 calc R U
H4B H 0.4266 0.1076 0.2985 0.080 Uiso 1 1 calc R U
C5 C 0.3303(6) -0.02132(17) 0.29356(10) 0.0750(10) Uani 1 1 d . .
H5A H 0.1612 -0.0115 0.2867 0.090 Uiso 1 1 calc R U
H5B H 0.4105 -0.0309 0.2603 0.090 Uiso 1 1 calc R U
C6 C 0.3604(5) -0.09869(16) 0.32808(9) 0.0529(8) Uani 1 1 d . .
H6 H 0.5332 -0.1056 0.3338 0.064 Uiso 1 1 calc R U
C7 C 0.2484(5) -0.08184(17) 0.38178(9) 0.0444(7) Uani 1 1 d . .
H7 H 0.2990 -0.1288 0.4051 0.053 Uiso 1 1 calc R U
O8 O -0.0098(3) -0.08326(11) 0.37959(6) 0.0547(5) Uani 1 1 d . .
C9 C -0.0823(5) -0.05280(18) 0.43063(10) 0.0580(8) Uani 1 1 d . .
H9 H -0.2301 -0.0187 0.4283 0.070 Uiso 1 1 calc R U
C10 C -0.1084(5) -0.12577(18) 0.47079(11) 0.0683(9) Uani 1 1 d . .
H10A H -0.2675 -0.1254 0.4862 0.082 Uiso 1 1 calc R U
H10B H -0.0812 -0.1815 0.4544 0.082 Uiso 1 1 calc R U
C11 C 0.0793(6) -0.1077(2) 0.51160(11) 0.0557(8) Uani 1 1 d . .
C12 C 0.1280(6) -0.1542(2) 0.55682(13) 0.0759(10) Uani 1 1 d . .
H12 H 0.0363 -0.2023 0.5655 0.091 Uiso 1 1 calc R U
C13 C 0.3149(7) -0.1281(2) 0.58892(12) 0.0824(11) Uani 1 1 d . .
H13 H 0.3491 -0.1592 0.6192 0.099 Uiso 1 1 calc R U
C14 C 0.4500(6) -0.0571(2) 0.57655(11) 0.0743(10) Uani 1 1 d . .
H14 H 0.5745 -0.0403 0.5986 0.089 Uiso 1 1 calc R U
C15 C 0.4028(5) -0.00980(19) 0.53137(10) 0.0580(8) Uani 1 1 d . .
H15 H 0.4947 0.0383 0.5227 0.070 Uiso 1 1 calc R U
C16 C 0.2147(6) -0.03641(18) 0.49957(10) 0.0465(8) Uani 1 1 d . .
C17 C 0.4279(6) 0.14946(19) 0.40023(12) 0.0571(8) Uani 1 1 d . .
O9 O 0.5441(4) 0.14316(12) 0.43974(8) 0.0919(8) Uani 1 1 d . .
O10 O 0.3887(3) 0.22242(12) 0.37430(6) 0.0537(5) Uani 1 1 d . .
C18 C 0.5090(5) 0.30295(19) 0.39014(12) 0.0600(8) Uani 1 1 d . .
C19 C 0.4247(6) 0.36650(17) 0.34823(11) 0.0938(12) Uani 1 1 d . .
H19A H 0.4820 0.3481 0.3145 0.141 Uiso 1 1 calc R U
H19B H 0.4866 0.4230 0.3559 0.141 Uiso 1 1 calc R U
H19C H 0.2525 0.3684 0.3479 0.141 Uiso 1 1 calc R U
C20 C 0.7796(4) 0.29155(19) 0.38794(12) 0.1016(12) Uani 1 1 d . .
H20A H 0.8296 0.2530 0.4153 0.152 Uiso 1 1 calc R U
H20B H 0.8561 0.3466 0.3926 0.152 Uiso 1 1 calc R U
H20C H 0.8241 0.2678 0.3545 0.152 Uiso 1 1 calc R U
C21 C 0.4237(5) 0.33066(17) 0.44362(10) 0.0793(10) Uani 1 1 d . .
H21A H 0.2520 0.3264 0.4452 0.119 Uiso 1 1 calc R U
H21B H 0.4715 0.3893 0.4499 0.119 Uiso 1 1 calc R U
H21C H 0.4934 0.2939 0.4698 0.119 Uiso 1 1 calc R U
C22 C 0.2704(6) -0.1835(2) 0.30558(10) 0.0518(8) Uani 1 1 d . .
C23 C 0.3901(6) -0.2577(2) 0.31644(10) 0.0695(9) Uani 1 1 d . .
H23 H 0.5307 -0.2547 0.3360 0.083 Uiso 1 1 calc R U
C24 C 0.3109(8) -0.3374(2) 0.29957(13) 0.0912(12) Uani 1 1 d . .
H24 H 0.3944 -0.3874 0.3084 0.109 Uiso 1 1 calc R U
C25 C 0.1076(9) -0.3418(3) 0.26961(14) 0.0975(14) Uani 1 1 d . .
H25 H 0.0523 -0.3950 0.2578 0.117 Uiso 1 1 calc R U
C26 C -0.0127(6) -0.2689(3) 0.25724(13) 0.0921(13) Uani 1 1 d . .
H26 H -0.1492 -0.2719 0.2363 0.110 Uiso 1 1 calc R U
C27 C 0.0658(6) -0.1898(2) 0.27547(12) 0.0750(10) Uani 1 1 d . .
H27 H -0.0206 -0.1402 0.2673 0.090 Uiso 1 1 calc R U

loop_
_atom_site_aniso_label
_atom_site_aniso_U_11
_atom_site_aniso_U_22
_atom_site_aniso_U_33
_atom_site_aniso_U_23
_atom_site_aniso_U_13
_atom_site_aniso_U_12
C1 0.0508(19) 0.0429(17) 0.0492(17) -0.0067(15) -0.0045(18) 0.0080(18)
N2 0.0504(16) 0.0398(14) 0.0387(12) -0.0041(13) -0.0021(12) 0.0025(14)
C3 0.057(2) 0.0467(18) 0.0498(17) -0.0007(17) -0.0113(17) -0.0005(18)
C4 0.097(3) 0.057(2) 0.0461(17) 0.0023(17) -0.0033(19) -0.003(2)
C5 0.109(3) 0.067(2) 0.0493(17) -0.0034(17) -0.0066(19) 0.001(2)
C6 0.058(2) 0.0543(19) 0.0463(18) -0.0056(16) -0.0047(17) 0.007(2)
C7 0.044(2) 0.049(2) 0.0398(17) -0.0025(16) -0.0031(16) 0.0077(17)
O8 0.0422(12) 0.0719(14) 0.0499(12) -0.0149(11) -0.0053(10) 0.0030(11)
C9 0.0402(19) 0.071(2) 0.063(2) -0.0155(18) -0.0025(18) 0.007(2)
C10 0.059(2) 0.079(2) 0.0666(19) -0.0110(19) 0.012(2) -0.011(2)
C11 0.059(2) 0.062(2) 0.0469(19) -0.0081(18) 0.0064(19) 0.001(2)
C12 0.088(3) 0.075(2) 0.064(2) 0.008(2) 0.012(2) -0.008(2)
C13 0.097(3) 0.095(3) 0.056(2) 0.014(2) -0.004(2) 0.000(3)
C14 0.076(3) 0.098(3) 0.049(2) -0.004(2) -0.0121(19) 0.000(2)
C15 0.064(2) 0.060(2) 0.0495(17) -0.0071(17) -0.0056(18) -0.001(2)
C16 0.049(2) 0.048(2) 0.0423(18) -0.0082(16) 0.0028(17) 0.0083(19)
C17 0.061(2) 0.052(2) 0.058(2) -0.0016(19) -0.0115(18) 0.002(2)
O9 0.127(2) 0.0590(14) 0.0899(16) 0.0058(13) -0.0572(16) -0.0139(15)
O10 0.0596(13) 0.0416(11) 0.0600(12) 0.0023(11) -0.0107(12) -0.0034(12)
C18 0.053(2) 0.053(2) 0.074(2) -0.0080(19) 0.0087(18) -0.0121(19)
C19 0.116(3) 0.053(2) 0.112(3) 0.0219(19) -0.013(3) -0.022(3)
C20 0.046(2) 0.094(3) 0.165(3) -0.023(3) 0.014(2) -0.019(2)
C21 0.080(2) 0.070(2) 0.088(2) -0.0270(19) 0.005(2) -0.010(2)
C22 0.057(2) 0.056(2) 0.0422(18) -0.0101(17) 0.0020(17) 0.003(2)
C23 0.085(3) 0.064(2) 0.059(2) -0.009(2) -0.006(2) 0.013(3)
C24 0.123(4) 0.063(3) 0.087(3) -0.013(2) 0.008(3) 0.014(3)
C25 0.132(4) 0.078(3) 0.082(3) -0.030(2) 0.016(3) -0.028(3)
C26 0.083(3) 0.113(3) 0.080(3) -0.031(3) -0.009(2) -0.019(3)
C27 0.075(3) 0.073(3) 0.077(2) -0.014(2) -0.014(2) 0.006(3)

loop_
_atom_type_symbol
_atom_type_description
_atom_type_scat_dispersion_real
_atom_type_scat_dispersion_imag
_atom_type_scat_source
C C 0.0033 0.0016 'International Tables Vol C Tables 4.2.6.8 and 6.1.1.4'
H H 0.0000 0.0000 'International Tables Vol C Tables 4.2.6.8 and 6.1.1.4'
N N 0.0061 0.0033 'International Tables Vol C Tables 4.2.6.8 and 6.1.1.4'
O O 0.0106 0.0060 'International Tables Vol C Tables 4.2.6.8 and 6.1.1.4'

loop_
_geom_angle_atom_site_label_1
_geom_angle_atom_site_label_2
_geom_angle_atom_site_label_3
_geom_angle
N2 C1 C16 113.3(2)
N2 C1 C9 105.55(19)
C16 C1 C9 103.9(2)
N2 C1 H1 111.2
C16 C1 H1 111.2
C9 C1 H1 111.2
C7 N2 C3 114.86(18)
C7 N2 C1 101.81(19)
C3 N2 C1 111.5(2)
N2 C3 C17 108.6(2)
N2 C3 C4 111.1(2)
C17 C3 C4 109.0(2)
N2 C3 H3 109.4
C17 C3 H3 109.4
C4 C3 H3 109.4
C3 C4 C5 110.1(2)
C3 C4 H4A 109.6
C5 C4 H4A 109.6
C3 C4 H4B 109.6
C5 C4 H4B 109.6
H4A C4 H4B 108.1
C6 C5 C4 108.8(2)
C6 C5 H5A 109.9
C4 C5 H5A 109.9
C6 C5 H5B 109.9
C4 C5 H5B 109.9
H5A C5 H5B 108.3
C5 C6 C22 115.7(2)
C5 C6 C7 110.2(2)
C22 C6 C7 110.6(2)
C5 C6 H6 106.6
C22 C6 H6 106.6
C7 C6 H6 106.6
O8 C7 N2 106.5(2)
O8 C7 C6 111.8(2)
N2 C7 C6 115.9(2)
O8 C7 H7 107.4
N2 C7 H7 107.4
C6 C7 H7 107.4
C7 O8 C9 103.88(19)
O8 C9 C10 112.9(2)
O8 C9 C1 103.8(2)
C10 C9 C1 107.0(2)
O8 C9 H9 111.0
C10 C9 H9 111.0
C1 C9 H9 111.0
C11 C10 C9 105.1(2)
C11 C10 H10A 110.7
C9 C10 H10A 110.7
C11 C10 H10B 110.7
C9 C10 H10B 110.7
H10A C10 H10B 108.8
C16 C11 C12 119.7(3)
C16 C11 C10 112.2(3)
C12 C11 C10 128.1(3)
C13 C12 C11 119.2(3)
C13 C12 H12 120.4
C11 C12 H12 120.4
C14 C13 C12 120.8(3)
C14 C13 H13 119.6
C12 C13 H13 119.6
C13 C14 C15 120.6(3)
C13 C14 H14 119.7
C15 C14 H14 119.7
C16 C15 C14 118.1(3)
C16 C15 H15 121.0
C14 C15 H15 121.0
C11 C16 C15 121.6(3)
C11 C16 C1 111.7(3)
C15 C16 C1 126.7(3)
O9 C17 O10 125.1(3)
O9 C17 C3 124.8(3)
O10 C17 C3 110.1(2)
C17 O10 C18 120.6(2)
O10 C18 C21 110.2(2)
O10 C18 C20 110.1(2)
C21 C18 C20 112.3(3)
O10 C18 C19 102.3(2)
C21 C18 C19 110.7(2)
C20 C18 C19 110.8(3)
C18 C19 H19A 109.5
C18 C19 H19B 109.5
H19A C19 H19B 109.5
C18 C19 H19C 109.5
H19A C19 H19C 109.5
H19B C19 H19C 109.5
C18 C20 H20A 109.5
C18 C20 H20B 109.5
H20A C20 H20B 109.5
C18 C20 H20C 109.5
H20A C20 H20C 109.5
H20B C20 H20C 109.5
C18 C21 H21A 109.5
C18 C21 H21B 109.5
H21A C21 H21B 109.5
C18 C21 H21C 109.5
H21A C21 H21C 109.5
H21B C21 H21C 109.5
C23 C22 C27 117.4(3)
C23 C22 C6 119.5(3)
C27 C22 C6 123.1(3)
C22 C23 C24 122.5(3)
C22 C23 H23 118.8
C24 C23 H23 118.8
C25 C24 C23 118.9(4)
C25 C24 H24 120.5
C23 C24 H24 120.5
C26 C25 C24 120.0(4)
C26 C25 H25 120.0
C24 C25 H25 120.0
C25 C26 C27 120.4(3)
C25 C26 H26 119.8
C27 C26 H26 119.8
C22 C27 C26 120.9(3)
C22 C27 H27 119.6
C26 C27 H27 119.6

loop_
_geom_bond_atom_site_label_1
_geom_bond_atom_site_label_2
_geom_bond_distance
C1 N2 1.474(3)
C1 C16 1.507(3)
C1 C9 1.574(3)
C1 H1 0.9800
N2 C7 1.447(3)
N2 C3 1.469(3)
C3 C17 1.515(3)
C3 C4 1.517(3)
C3 H3 0.9800
C4 C5 1.532(3)
C4 H4A 0.9700
C4 H4B 0.9700
C5 C6 1.495(3)
C5 H5A 0.9700
C5 H5B 0.9700
C6 C22 1.518(3)
C6 C7 1.527(3)
C6 H6 0.9800
C7 O8 1.440(3)
C7 H7 0.9800
O8 C9 1.441(3)
C9 C10 1.531(3)
C9 H9 0.9800
C10 C11 1.501(3)
C10 H10A 0.9700
C10 H10B 0.9700
C11 C16 1.372(3)
C11 C12 1.385(3)
C12 C13 1.385(4)
C12 H12 0.9300
C13 C14 1.369(4)
C13 H13 0.9300
C14 C15 1.390(3)
C14 H14 0.9300
C15 C16 1.387(3)
C15 H15 0.9300
C17 O9 1.201(3)
C17 O10 1.327(3)
O10 C18 1.472(3)
C18 C21 1.506(3)
C18 C20 1.519(3)
C18 C19 1.526(3)
C19 H19A 0.9600
C19 H19B 0.9600
C19 H19C 0.9600
C20 H20A 0.9600
C20 H20B 0.9600
C20 H20C 0.9600
C21 H21A 0.9600
C21 H21B 0.9600
C21 H21C 0.9600
C22 C23 1.357(3)
C22 C27 1.378(3)
C23 C24 1.379(4)
C23 H23 0.9300
C24 C25 1.368(4)
C24 H24 0.9300
C25 C26 1.350(4)
C25 H25 0.9300
C26 C27 1.380(4)
C26 H26 0.9300
C27 H27 0.9300

loop_
_geom_torsion_atom_site_label_1
_geom_torsion_atom_site_label_2
_geom_torsion_atom_site_label_3
_geom_torsion_atom_site_label_4
_geom_torsion
C16 C1 N2 C7 90.3(2)
C9 C1 N2 C7 -22.7(2)
C16 C1 N2 C3 -146.7(2)
C9 C1 N2 C3 100.2(2)
C7 N2 C3 C17 -168.7(2)
C1 N2 C3 C17 76.2(3)
C7 N2 C3 C4 -48.8(3)
C1 N2 C3 C4 -163.9(2)
N2 C3 C4 C5 57.0(3)
C17 C3 C4 C5 176.7(2)
C3 C4 C5 C6 -61.7(3)
C4 C5 C6 C22 -177.8(3)
C4 C5 C6 C7 55.9(3)
C3 N2 C7 O8 -79.6(2)
C1 N2 C7 O8 41.0(2)
C3 N2 C7 C6 45.4(3)
C1 N2 C7 C6 166.1(2)
C5 C6 C7 O8 73.3(3)
C22 C6 C7 O8 -55.8(3)
C5 C6 C7 N2 -49.1(3)
C22 C6 C7 N2 -178.2(2)
N2 C7 O8 C9 -43.5(2)
C6 C7 O8 C9 -171.03(19)
C7 O8 C9 C10 -89.2(3)
C7 O8 C9 C1 26.4(3)
N2 C1 C9 O8 -2.1(3)
C16 C1 C9 O8 -121.6(2)
N2 C1 C9 C10 117.5(2)
C16 C1 C9 C10 -2.0(3)
O8 C9 C10 C11 116.0(2)
C1 C9 C10 C11 2.4(3)
C9 C10 C11 C16 -2.1(3)
C9 C10 C11 C12 179.1(3)
C16 C11 C12 C13 -0.6(4)
C10 C11 C12 C13 178.1(3)
C11 C12 C13 C14 0.3(5)
C12 C13 C14 C15 -0.2(5)
C13 C14 C15 C16 0.4(4)
C12 C11 C16 C15 0.8(4)
C10 C11 C16 C15 -178.1(2)
C12 C11 C16 C1 179.8(2)
C10 C11 C16 C1 0.9(3)
C14 C15 C16 C11 -0.7(4)
C14 C15 C16 C1 -179.5(2)
N2 C1 C16 C11 -113.3(3)
C9 C1 C16 C11 0.7(3)
N2 C1 C16 C15 65.6(3)
C9 C1 C16 C15 179.7(2)
N2 C3 C17 O9 11.6(4)
C4 C3 C17 O9 -109.6(3)
N2 C3 C17 O10 -169.3(2)
C4 C3 C17 O10 69.5(3)
O9 C17 O10 C18 6.0(5)
C3 C17 O10 C18 -173.1(2)
C17 O10 C18 C21 -65.7(3)
C17 O10 C18 C20 58.8(4)
C17 O10 C18 C19 176.6(2)
C5 C6 C22 C23 144.7(3)
C7 C6 C22 C23 -89.2(3)
C5 C6 C22 C27 -37.4(4)
C7 C6 C22 C27 88.6(3)
C27 C22 C23 C24 -1.5(4)
C6 C22 C23 C24 176.5(3)
C22 C23 C24 C25 1.7(5)
C23 C24 C25 C26 -0.3(6)
C24 C25 C26 C27 -1.2(6)
C23 C22 C27 C26 -0.1(4)
C6 C22 C27 C26 -178.0(3)
C25 C26 C27 C22 1.4(5)
